data_1535681
loop_
_publ_author_name
'Troyanov, S.I.'

_publ_section_title
;
 Crystal structure of FeCl3 polytyped modifications
;
_journal_name_full 'Zhurnal Neorganicheskoi Khimii'
_journal_page_first 1946
_journal_page_last 1949
_journal_volume 38
_journal_year 1993
_chemical_formula_sum 'Cl3 Fe'
_chemical_name_systematic 'Fe Cl3'
_space_group_IT_number 148
_symmetry_space_group_name_Hall '-R 3'
_symmetry_space_group_name_H-M 'R -3 :H'
_cell_angle_alpha 90
_cell_angle_beta 90
_cell_angle_gamma 120
_cell_formula_units_Z 6
_cell_length_a 6.056
_cell_length_b 6.056
_cell_length_c 17.407
_cell_volume 552.874
_citation_journal_id_ASTM ZNOKAQ
_cod_data_source_file Troyanov_ZNOKAQ_1993_1395.cif
_cod_data_source_block Cl3Fe1
_cod_original_cell_volume 552.8742
_cod_original_formula_sum 'Cl3 Fe1'
_cod_database_code 1535681

loop_
_symmetry_equiv_pos_as_xyz
x,y,z
-y,x-y,z
-x+y,-x,z
-x,-y,-z
y,-x+y,-z
x-y,x,-z
x+2/3,y+1/3,z+1/3
-y+2/3,x-y+1/3,z+1/3
-x+y+2/3,-x+1/3,z+1/3
-x+2/3,-y+1/3,-z+1/3
y+2/3,-x+y+1/3,-z+1/3
x-y+2/3,x+1/3,-z+1/3
x+1/3,y+2/3,z+2/3
-y+1/3,x-y+2/3,z+2/3
-x+y+1/3,-x+2/3,z+2/3
-x+1/3,-y+2/3,-z+2/3
y+1/3,-x+y+2/3,-z+2/3
x-y+1/3,x+2/3,-z+2/3

loop_
_atom_site_label
_atom_site_type_symbol
_atom_site_fract_x
_atom_site_fract_y
_atom_site_fract_z
_atom_site_occupancy
_atom_site_U_iso_or_equiv
Cl1 Cl-1 -0.33382 -0.30931 0.4113 1 0.0
Fe1 Fe+3 0 0 0.33348 1 0.0
